data_2233490
loop_
_publ_author_name
'Hixson, Josh L.'
'Taylor, Dennis K.'
'Ng, Seik Weng'
'Tiekink, Edward R. T.'

_publ_section_title
;
 1,4-Di-<i>tert</i>-butyl
 (2<i>R</i>,3<i>R</i>)-2-({(2<i>E</i>)-3-[4-(acetyloxy)phenyl]prop-2-enoyl}oxy)-3-hydroxybutanedioate
;
_journal_coeditor_code HB6610
_journal_issue 2
_journal_name_full 'Acta Crystallographica Section E'
_journal_page_first o509
_journal_page_last o510
_journal_paper_doi 10.1107/S160053681200236X
_journal_volume 68
_journal_year 2012
_chemical_formula_iupac 'C23 H30 O9'
_chemical_formula_moiety 'C23 H30 O9'
_chemical_formula_sum 'C23 H30 O9'
_chemical_formula_weight 450.47
_chemical_name_systematic
;
1,4-Di-<i>tert</i>-butyl (2<i>R</i>,3<i>R</i>)-2-({(2<i>E</i>)-
3-[4-(acetyloxy)phenyl]prop-2-enoyl}oxy)-3-hydroxybutanedioate
;
_space_group_IT_number 19
_symmetry_cell_setting orthorhombic
_symmetry_space_group_name_Hall 'P 2ac 2ab'
_symmetry_space_group_name_H-M 'P 21 21 21'
_atom_sites_solution_hydrogens geom
_atom_sites_solution_primary direct
_atom_sites_solution_secondary difmap
_audit_creation_method SHELXL-97
_cell_angle_alpha 90.00
_cell_angle_beta 90.00
_cell_angle_gamma 90.00
_cell_formula_units_Z 4
_cell_length_a 5.7183(2)
_cell_length_b 8.7309(3)
_cell_length_c 46.9988(19)
_cell_measurement_reflns_used 2558
_cell_measurement_temperature 100(2)
_cell_measurement_theta_max 74.4141
_cell_measurement_theta_min 2.8183
_cell_volume 2346.46(15)
_computing_cell_refinement 'CrysAlis PRO (Agilent, 2010)'
_computing_data_collection 'CrysAlis PRO (Agilent, 2010)'
_computing_data_reduction 'CrysAlis PRO (Agilent, 2010)'
_computing_molecular_graphics
;
ORTEP-3 (Farrugia, 1997) and DIAMOND (Brandenburg, 2006)
;
_computing_publication_material 'publCIF (Westrip, 2010)'
_computing_structure_refinement 'SHELXL97 (Sheldrick, 2008)'
_computing_structure_solution 'SHELXS97 (Sheldrick, 2008)'
_diffrn_ambient_temperature 100(2)
_diffrn_detector_area_resol_mean 10.4041
_diffrn_measured_fraction_theta_full 0.977
_diffrn_measured_fraction_theta_max 0.977
_diffrn_measurement_device_type 'Agilent SuperNova Dual diffractometer with an Atlas detector'
_diffrn_measurement_method '\w scan'
_diffrn_radiation_monochromator Mirror
_diffrn_radiation_source 'SuperNova (Cu) X-ray Source'
_diffrn_radiation_type CuK\a
_diffrn_radiation_wavelength 1.54184
_diffrn_reflns_av_R_equivalents 0.0438
_diffrn_reflns_av_sigmaI/netI 0.0645
_diffrn_reflns_limit_h_max 6
_diffrn_reflns_limit_h_min -6
_diffrn_reflns_limit_k_max 7
_diffrn_reflns_limit_k_min -10
_diffrn_reflns_limit_l_max 58
_diffrn_reflns_limit_l_min -56
_diffrn_reflns_number 9078
_diffrn_reflns_theta_full 74.59
_diffrn_reflns_theta_max 74.59
_diffrn_reflns_theta_min 3.76
_diffrn_standards_decay_% 0
_diffrn_standards_interval_count 0
_diffrn_standards_interval_time 0
_diffrn_standards_number 0
_exptl_absorpt_coefficient_mu 0.822
_exptl_absorpt_correction_T_max 1.0000
_exptl_absorpt_correction_T_min 0.2300
_exptl_absorpt_correction_type multi-scan
_exptl_absorpt_process_details '(CrysAlis PRO; Agilent, 2010)'
_exptl_crystal_colour colourless
_exptl_crystal_density_diffrn 1.275
_exptl_crystal_density_method 'not measured'
_exptl_crystal_description plate
_exptl_crystal_F_000 960
_exptl_crystal_size_max 0.35
_exptl_crystal_size_mid 0.10
_exptl_crystal_size_min 0.02
_refine_diff_density_max 0.275
_refine_diff_density_min -0.297
_refine_ls_abs_structure_details 'Flack (1983), 1849 Friedel pairs'
_refine_ls_abs_structure_Flack 0.0(2)
_refine_ls_extinction_method none
_refine_ls_goodness_of_fit_ref 1.045
_refine_ls_hydrogen_treatment mixed
_refine_ls_matrix_type full
_refine_ls_number_parameters 300
_refine_ls_number_reflns 4603
_refine_ls_number_restraints 0
_refine_ls_restrained_S_all 1.045
_refine_ls_R_factor_all 0.0657
_refine_ls_R_factor_gt 0.0525
_refine_ls_shift/su_max 0.000
_refine_ls_shift/su_mean 0.000
_refine_ls_structure_factor_coef Fsqd
_refine_ls_weighting_details 'calc w=1/[\s^2^(Fo^2^)+(0.0669P)^2^] where P=(Fo^2^+2Fc^2^)/3'
_refine_ls_weighting_scheme calc
_refine_ls_wR_factor_gt 0.1239
_refine_ls_wR_factor_ref 0.1313
_reflns_number_gt 3842
_reflns_number_total 4603
_reflns_threshold_expression I>2\s(I)
_cod_data_source_file hb6610.cif
_cod_data_source_block I
_cod_database_code 2233490
_cod_database_fobs_code 2233490

loop_
_symmetry_equiv_pos_as_xyz
'x, y, z'
'-x+1/2, -y, z+1/2'
'x+1/2, -y+1/2, -z'
'-x, y+1/2, -z+1/2'

loop_
_atom_site_type_symbol
_atom_site_label
_atom_site_fract_x
_atom_site_fract_y
_atom_site_fract_z
_atom_site_U_iso_or_equiv
_atom_site_adp_type
_atom_site_calc_flag
_atom_site_refinement_flags
_atom_site_occupancy
_atom_site_symmetry_multiplicity
O O7 -0.2022(4) 0.5527(2) -0.00826(4) 0.0253(5) Uani d . 1 1
O O9 -0.3426(4) 0.3380(2) 0.01232(4) 0.0263(4) Uani d . 1 1
O O13 0.3891(3) 0.9744(2) 0.14782(4) 0.0188(4) Uani d . 1 1
O O16 0.2916(4) 1.1953(2) 0.19343(5) 0.0239(4) Uani d . 1 1
H H16 0.147(7) 1.178(5) 0.1910(8) 0.042(11) Uiso d . 1 1
O O18 0.6765(4) 0.8572(2) 0.12326(4) 0.0238(4) Uani d . 1 1
O O20 0.6536(3) 1.2024(2) 0.13224(4) 0.0198(4) Uani d . 1 1
O O24 0.3937(3) 0.8007(2) 0.20890(4) 0.0201(4) Uani d . 1 1
O O27 0.8203(3) 1.2333(2) 0.17558(4) 0.0239(4) Uani d . 1 1
O O30 0.0551(4) 0.9341(2) 0.20280(4) 0.0237(5) Uani d . 1 1
C C1 -0.0842(5) 0.5915(3) 0.01690(6) 0.0223(6) Uani d . 1 1
C C2 -0.1778(5) 0.7016(3) 0.03504(6) 0.0225(6) Uani d . 1 1
H H2 -0.3271 0.7450 0.0314 0.027 Uiso calc R 1 1
C C3 -0.0493(5) 0.7466(3) 0.05852(6) 0.0206(6) Uani d . 1 1
H H3 -0.1120 0.8210 0.0711 0.025 Uiso calc R 1 1
C C4 0.1717(5) 0.6843(3) 0.06398(6) 0.0199(6) Uani d . 1 1
C C5 0.2585(5) 0.5716(3) 0.04550(6) 0.0211(6) Uani d . 1 1
H H5 0.4074 0.5272 0.0490 0.025 Uiso calc R 1 1
C C6 0.1294(5) 0.5244(3) 0.02212(6) 0.0230(6) Uani d . 1 1
H H6 0.1876 0.4467 0.0099 0.028 Uiso calc R 1 1
C C8 -0.3134(5) 0.4121(3) -0.00867(6) 0.0221(6) Uani d . 1 1
C C10 0.3277(5) 0.7401(3) 0.08639(6) 0.0211(6) Uani d . 1 1
H H10 0.4826 0.7008 0.0861 0.025 Uiso calc R 1 1
C C11 0.2799(5) 0.8390(3) 0.10715(6) 0.0203(6) Uani d . 1 1
H H11 0.1259 0.8775 0.1098 0.024 Uiso calc R 1 1
C C12 0.4738(5) 0.8874(3) 0.12611(6) 0.0185(6) Uani d . 1 1
C C14 0.5580(5) 1.0245(3) 0.16863(6) 0.0167(5) Uani d . 1 1
H H14 0.6722 0.9400 0.1723 0.020 Uiso calc R 1 1
C C15 0.4241(5) 1.0593(3) 0.19588(6) 0.0183(6) Uani d . 1 1
H H15 0.5391 1.0723 0.2117 0.022 Uiso calc R 1 1
C C17 -0.3823(7) 0.3715(3) -0.03830(7) 0.0339(8) Uani d . 1 1
H H17A -0.5229 0.3073 -0.0379 0.051 Uiso calc R 1 1
H H17B -0.2546 0.3151 -0.0475 0.051 Uiso calc R 1 1
H H17C -0.4146 0.4652 -0.0491 0.051 Uiso calc R 1 1
C C19 0.6905(5) 1.1681(3) 0.15925(6) 0.0178(5) Uani d . 1 1
C C21 0.7821(5) 1.3308(3) 0.11844(6) 0.0223(6) Uani d . 1 1
C C22 0.6898(6) 1.3215(4) 0.08806(6) 0.0286(6) Uani d . 1 1
H H22A 0.5236 1.3489 0.0878 0.043 Uiso calc R 1 1
H H22B 0.7091 1.2169 0.0809 0.043 Uiso calc R 1 1
H H22C 0.7772 1.3927 0.0760 0.043 Uiso calc R 1 1
C C23 0.2640(5) 0.9244(3) 0.20304(6) 0.0174(6) Uani d . 1 1
C C25 0.2773(5) 0.6517(3) 0.21600(6) 0.0231(6) Uani d . 1 1
C C26 0.4859(5) 0.5481(3) 0.22185(7) 0.0296(7) Uani d . 1 1
H H26A 0.5811 0.5391 0.2046 0.044 Uiso calc R 1 1
H H26B 0.4304 0.4464 0.2275 0.044 Uiso calc R 1 1
H H26C 0.5806 0.5921 0.2372 0.044 Uiso calc R 1 1
C C28 1.0416(5) 1.3012(4) 0.11923(7) 0.0325(7) Uani d . 1 1
H H28A 1.0969 1.3064 0.1389 0.049 Uiso calc R 1 1
H H28B 1.1226 1.3787 0.1078 0.049 Uiso calc R 1 1
H H28C 1.0741 1.1992 0.1115 0.049 Uiso calc R 1 1
C C29 0.7116(6) 1.4816(3) 0.13230(7) 0.0274(7) Uani d . 1 1
H H29A 0.7685 1.4839 0.1520 0.041 Uiso calc R 1 1
H H29B 0.5408 1.4908 0.1322 0.041 Uiso calc R 1 1
H H29C 0.7801 1.5670 0.1216 0.041 Uiso calc R 1 1
C C30 0.1389(6) 0.5973(4) 0.19021(7) 0.0311(7) Uani d . 1 1
H H30A 0.2419 0.5935 0.1736 0.047 Uiso calc R 1 1
H H30B 0.0099 0.6686 0.1865 0.047 Uiso calc R 1 1
H H30C 0.0757 0.4949 0.1939 0.047 Uiso calc R 1 1
C C31 0.1284(5) 0.6724(4) 0.24249(7) 0.0296(7) Uani d . 1 1
H H31A 0.2228 0.7195 0.2576 0.044 Uiso calc R 1 1
H H31B 0.0714 0.5724 0.2489 0.044 Uiso calc R 1 1
H H31C -0.0049 0.7388 0.2381 0.044 Uiso calc R 1 1

loop_
_atom_site_aniso_label
_atom_site_aniso_U_11
_atom_site_aniso_U_22
_atom_site_aniso_U_33
_atom_site_aniso_U_12
_atom_site_aniso_U_13
_atom_site_aniso_U_23
O7 0.0322(11) 0.0166(9) 0.0271(11) -0.0050(9) -0.0090(9) -0.0005(8)
O9 0.0275(11) 0.0233(10) 0.0280(11) -0.0045(9) -0.0019(9) -0.0005(8)
O13 0.0177(9) 0.0169(9) 0.0217(10) -0.0009(8) -0.0013(8) -0.0032(7)
O16 0.0225(11) 0.0137(9) 0.0356(12) 0.0024(9) 0.0004(9) -0.0015(8)
O18 0.0204(11) 0.0193(9) 0.0318(11) 0.0008(8) -0.0023(9) -0.0052(8)
O20 0.0217(10) 0.0151(9) 0.0226(10) -0.0043(8) 0.0012(8) 0.0019(7)
O24 0.0179(9) 0.0131(9) 0.0293(11) -0.0016(8) 0.0003(8) 0.0048(7)
O27 0.0244(11) 0.0183(9) 0.0290(11) -0.0032(8) -0.0056(9) 0.0016(8)
O30 0.0233(11) 0.0180(10) 0.0299(12) 0.0001(8) 0.0004(9) 0.0000(8)
C1 0.0289(15) 0.0154(12) 0.0225(15) -0.0040(12) -0.0026(13) 0.0023(11)
C2 0.0227(14) 0.0180(12) 0.0268(14) -0.0017(12) -0.0005(12) 0.0021(11)
C3 0.0221(14) 0.0155(12) 0.0242(15) -0.0023(11) 0.0019(11) -0.0016(11)
C4 0.0204(14) 0.0167(12) 0.0225(13) -0.0026(11) 0.0012(11) 0.0010(10)
C5 0.0228(14) 0.0158(12) 0.0248(14) -0.0008(11) 0.0022(11) 0.0000(10)
C6 0.0297(16) 0.0175(12) 0.0217(14) -0.0003(12) 0.0018(12) -0.0023(10)
C8 0.0221(14) 0.0163(12) 0.0277(15) 0.0015(11) -0.0015(13) -0.0033(11)
C10 0.0188(14) 0.0196(13) 0.0248(14) -0.0014(11) -0.0008(12) 0.0012(10)
C11 0.0187(13) 0.0184(13) 0.0238(14) -0.0015(11) -0.0008(11) -0.0007(10)
C12 0.0197(15) 0.0115(12) 0.0242(15) -0.0023(10) 0.0004(11) -0.0006(10)
C14 0.0165(13) 0.0119(11) 0.0217(14) -0.0020(10) -0.0026(11) 0.0007(10)
C15 0.0206(13) 0.0125(12) 0.0218(14) 0.0001(11) -0.0021(11) 0.0002(10)
C17 0.048(2) 0.0223(14) 0.0309(17) -0.0038(14) -0.0075(16) -0.0023(13)
C19 0.0158(13) 0.0135(12) 0.0241(14) 0.0003(10) -0.0005(11) 0.0011(10)
C21 0.0229(14) 0.0152(12) 0.0288(15) 0.0001(11) 0.0060(12) 0.0056(11)
C22 0.0310(16) 0.0275(15) 0.0274(15) 0.0009(13) 0.0054(14) 0.0060(12)
C23 0.0182(14) 0.0176(13) 0.0165(13) 0.0003(11) -0.0006(10) -0.0006(10)
C25 0.0247(15) 0.0135(12) 0.0311(16) -0.0033(11) -0.0002(12) 0.0061(11)
C26 0.0258(15) 0.0207(15) 0.042(2) 0.0004(12) -0.0018(13) 0.0086(14)
C28 0.0271(16) 0.0329(17) 0.0375(19) 0.0016(14) 0.0079(14) 0.0106(15)
C29 0.0335(17) 0.0134(13) 0.0353(17) 0.0033(12) -0.0024(14) 0.0006(11)
C30 0.0314(17) 0.0219(14) 0.0400(18) -0.0030(13) -0.0073(14) -0.0039(13)
C31 0.0267(16) 0.0272(15) 0.0348(16) -0.0034(13) 0.0022(13) 0.0112(13)

loop_
_atom_type_symbol
_atom_type_description
_atom_type_scat_dispersion_real
_atom_type_scat_dispersion_imag
_atom_type_scat_source
C C 0.0181 0.0091 'International Tables Vol C Tables 4.2.6.8 and 6.1.1.4'
H H 0.0000 0.0000 'International Tables Vol C Tables 4.2.6.8 and 6.1.1.4'
O O 0.0492 0.0322 'International Tables Vol C Tables 4.2.6.8 and 6.1.1.4'

loop_
_geom_angle_atom_site_label_1
_geom_angle_atom_site_label_2
_geom_angle_atom_site_label_3
_geom_angle
C8 O7 C1 116.5(2)
C12 O13 C14 116.1(2)
C15 O16 H16 113(3)
C19 O20 C21 120.7(2)
C23 O24 C25 120.0(2)
C6 C1 C2 121.7(3)
C6 C1 O7 118.3(3)
C2 C1 O7 119.9(3)
C3 C2 C1 118.7(3)
C3 C2 H2 120.6
C1 C2 H2 120.6
C2 C3 C4 121.0(3)
C2 C3 H3 119.5
C4 C3 H3 119.5
C3 C4 C5 118.6(3)
C3 C4 C10 123.6(3)
C5 C4 C10 117.6(3)
C6 C5 C4 120.7(3)
C6 C5 H5 119.6
C4 C5 H5 119.6
C1 C6 C5 119.2(3)
C1 C6 H6 120.4
C5 C6 H6 120.4
O9 C8 O7 122.3(3)
O9 C8 C17 127.4(3)
O7 C8 C17 110.2(2)
C11 C10 C4 128.2(3)
C11 C10 H10 115.9
C4 C10 H10 115.9
C10 C11 C12 118.1(3)
C10 C11 H11 120.9
C12 C11 H11 120.9
O18 C12 O13 123.5(3)
O18 C12 C11 126.5(3)
O13 C12 C11 110.1(2)
O13 C14 C15 107.1(2)
O13 C14 C19 112.6(2)
C15 C14 C19 109.2(2)
O13 C14 H14 109.3
C15 C14 H14 109.3
C19 C14 H14 109.3
O16 C15 C14 111.6(2)
O16 C15 C23 110.2(2)
C14 C15 C23 109.4(2)
O16 C15 H15 108.5
C14 C15 H15 108.5
C23 C15 H15 108.5
C8 C17 H17A 109.5
C8 C17 H17B 109.5
H17A C17 H17B 109.5
C8 C17 H17C 109.5
H17A C17 H17C 109.5
H17B C17 H17C 109.5
O27 C19 O20 126.9(2)
O27 C19 C14 120.4(2)
O20 C19 C14 112.6(2)
O20 C21 C28 110.3(2)
O20 C21 C29 109.5(2)
C28 C21 C29 113.5(3)
O20 C21 C22 101.4(2)
C28 C21 C22 110.8(3)
C29 C21 C22 110.8(2)
C21 C22 H22A 109.5
C21 C22 H22B 109.5
H22A C22 H22B 109.5
C21 C22 H22C 109.5
H22A C22 H22C 109.5
H22B C22 H22C 109.5
O30 C23 O24 127.7(3)
O30 C23 C15 122.7(3)
O24 C23 C15 109.6(2)
O24 C25 C31 109.1(2)
O24 C25 C26 102.0(2)
C31 C25 C26 111.2(2)
O24 C25 C30 108.9(2)
C31 C25 C30 113.5(3)
C26 C25 C30 111.5(3)
C25 C26 H26A 109.5
C25 C26 H26B 109.5
H26A C26 H26B 109.5
C25 C26 H26C 109.5
H26A C26 H26C 109.5
H26B C26 H26C 109.5
C21 C28 H28A 109.5
C21 C28 H28B 109.5
H28A C28 H28B 109.5
C21 C28 H28C 109.5
H28A C28 H28C 109.5
H28B C28 H28C 109.5
C21 C29 H29A 109.5
C21 C29 H29B 109.5
H29A C29 H29B 109.5
C21 C29 H29C 109.5
H29A C29 H29C 109.5
H29B C29 H29C 109.5
C25 C31 H31A 109.5
C25 C31 H31B 109.5
H31A C31 H31B 109.5
C25 C31 H31C 109.5
H31A C31 H31C 109.5
H31B C31 H31C 109.5
C25 C30 H30A 109.5
C25 C30 H30B 109.5
H30A C30 H30B 109.5
C25 C30 H30C 109.5
H30A C30 H30C 109.5
H30B C30 H30C 109.5

loop_
_geom_bond_atom_site_label_1
_geom_bond_atom_site_label_2
_geom_bond_distance
O7 C8 1.383(3)
O7 C1 1.403(3)
O9 C8 1.192(3)
O13 C12 1.361(3)
O13 C14 1.442(3)
O16 C15 1.414(3)
O16 H16 0.85(4)
O18 C12 1.196(4)
O20 C19 1.321(3)
O20 C21 1.489(3)
O24 C23 1.339(3)
O24 C25 1.499(3)
O27 C19 1.210(3)
O30 C23 1.198(3)
C1 C6 1.377(4)
C1 C2 1.392(4)
C2 C3 1.383(4)
C2 H2 0.9500
C3 C4 1.400(4)
C3 H3 0.9500
C4 C5 1.403(4)
C4 C10 1.464(4)
C5 C6 1.387(4)
C5 H5 0.9500
C6 H6 0.9500
C8 C17 1.490(4)
C10 C11 1.331(4)
C10 H10 0.9500
C11 C12 1.484(4)
C11 H11 0.9500
C14 C15 1.523(4)
C14 C19 1.530(3)
C14 H14 1.0000
C15 C23 1.529(4)
C15 H15 1.0000
C17 H17A 0.9800
C17 H17B 0.9800
C17 H17C 0.9800
C21 C28 1.507(4)
C21 C29 1.523(4)
C21 C22 1.524(4)
C22 H22A 0.9800
C22 H22B 0.9800
C22 H22C 0.9800
C25 C31 1.519(4)
C25 C26 1.522(4)
C25 C30 1.523(4)
C26 H26A 0.9800
C26 H26B 0.9800
C26 H26C 0.9800
C28 H28A 0.9800
C28 H28B 0.9800
C28 H28C 0.9800
C29 H29A 0.9800
C29 H29B 0.9800
C29 H29C 0.9800
C31 H31A 0.9800
C31 H31B 0.9800
C31 H31C 0.9800
C30 H30A 0.9800
C30 H30B 0.9800
C30 H30C 0.9800

loop_
_geom_hbond_atom_site_label_D
_geom_hbond_atom_site_label_H
_geom_hbond_atom_site_label_A
_geom_hbond_site_symmetry_A
_geom_hbond_distance_DH
_geom_hbond_distance_HA
_geom_hbond_distance_DA
_geom_hbond_angle_DHA
O16 H16 O27 1_455 0.85(4) 2.06(4) 2.842(3) 153(4)
O16 H16 O30 . 0.85(4) 2.26(4) 2.688(3) 111(3)

loop_
_geom_torsion_atom_site_label_1
_geom_torsion_atom_site_label_2
_geom_torsion_atom_site_label_3
_geom_torsion_atom_site_label_4
_geom_torsion
C8 O7 C1 C6 76.9(3)
C8 O7 C1 C2 -106.7(3)
C6 C1 C2 C3 1.5(4)
O7 C1 C2 C3 -174.9(3)
C1 C2 C3 C4 0.6(4)
C2 C3 C4 C5 -1.7(4)
C2 C3 C4 C10 172.4(3)
C3 C4 C5 C6 0.8(4)
C10 C4 C5 C6 -173.6(3)
C2 C1 C6 C5 -2.3(4)
O7 C1 C6 C5 174.1(2)
C4 C5 C6 C1 1.1(4)
C1 O7 C8 O9 12.1(4)
C1 O7 C8 C17 -167.0(3)
C3 C4 C10 C11 10.1(5)
C5 C4 C10 C11 -175.8(3)
C4 C10 C11 C12 -175.2(3)
C14 O13 C12 O18 -2.7(4)
C14 O13 C12 C11 177.6(2)
C10 C11 C12 O18 7.1(4)
C10 C11 C12 O13 -173.3(2)
C12 O13 C14 C15 -157.2(2)
C12 O13 C14 C19 82.8(3)
O13 C14 C15 O16 -72.5(3)
C19 C14 C15 O16 49.7(3)
O13 C14 C15 C23 49.7(3)
C19 C14 C15 C23 171.9(2)
C21 O20 C19 O27 1.7(4)
C21 O20 C19 C14 -175.0(2)
O13 C14 C19 O27 172.2(2)
C15 C14 C19 O27 53.4(3)
O13 C14 C19 O20 -10.8(3)
C15 C14 C19 O20 -129.6(2)
C19 O20 C21 C28 60.5(3)
C19 O20 C21 C29 -65.0(3)
C19 O20 C21 C22 177.9(2)
C25 O24 C23 O30 0.5(4)
C25 O24 C23 C15 -178.7(2)
O16 C15 C23 O30 8.7(4)
C14 C15 C23 O30 -114.4(3)
O16 C15 C23 O24 -172.1(2)
C14 C15 C23 O24 64.8(3)
C23 O24 C25 C31 -60.6(3)
C23 O24 C25 C26 -178.3(2)
C23 O24 C25 C30 63.8(3)

loop_
_cod_related_entry_id
_cod_related_entry_database
_cod_related_entry_code
1 ChemSpider 30657418
